data_7045547
loop_
_publ_author_name
'Selvanathan, Pramila'
'Dorcet, Vincent'
'Roisnel, Thierry'
'Bernot, Kevin'
'Huang, Gang'
'Le Guennic, Boris'
'Norel, Lucie'
'Rigaut, Stephane'

_publ_section_title
;
 Trans to cis photo-isomerization in merocyanine dysprosium and yttrium
 complexes
;
_journal_name_full 'Dalton Transactions'
_journal_paper_doi 10.1039/C8DT00299A
_journal_year 2018
_chemical_compound_source 'synthesis as described'
_chemical_formula_moiety 'C34 H31 F6 N5 O11 S2 Y, C H2 Cl2'
_chemical_formula_sum 'C35 H33 Cl2 F6 N5 O11 S2 Y'
_chemical_formula_weight 1037.59
_chemical_name_systematic
;
 ?
;
_space_group_crystal_system trigonal
_space_group_IT_number 148
_space_group_name_Hall '-R 3'
_space_group_name_H-M_alt 'R -3'
_symmetry_space_group_name_Hall '-R 3'
_symmetry_space_group_name_H-M 'R -3 :H'
_atom_sites_solution_hydrogens geom
_audit_update_record
;
2018-01-23 deposited with the CCDC.
2018-02-05 downloaded from the CCDC.
;
_cell_angle_alpha 90
_cell_angle_beta 90
_cell_angle_gamma 120
_cell_formula_units_Z 18
_cell_length_a 47.523(4)
_cell_length_b 47.523
_cell_length_c 11.4949(12)
_cell_measurement_reflns_used 1023
_cell_measurement_temperature 150
_cell_measurement_theta_max 16.40
_cell_measurement_theta_min 2.57
_cell_measurement_wavelength 0.71073
_cell_volume 22482(3)
_computing_cell_refinement 'Bruker APEX2 (Bruker, 2014)'
_computing_data_collection 'Bruker APEX2 (Bruker, 2014)'
_computing_data_reduction 'Bruker APEX2 (Bruker, 2014)'
_computing_molecular_graphics 'SXGRAPH (Farrugia, 1999), Mercury (CSD, 2016)'
_computing_publication_material 'CRYSCALC (T. Roisnel, local program, 2018)'
_computing_structure_refinement 'SHELXL-2017/1 (Sheldrick, 2017)'
_computing_structure_solution 'SHELXT (Sheldrick, 2015)'
_diffrn_ambient_temperature 150
_diffrn_detector 'CCD plate'
_diffrn_measured_fraction_theta_full 0.998
_diffrn_measured_fraction_theta_max 0.999
_diffrn_measurement_device_type 'APEXII, Bruker-AXS'
_diffrn_measurement_method 'CCD rotation images, thin slices'
_diffrn_radiation_monochromator graphite
_diffrn_radiation_probe x-ray
_diffrn_radiation_source 'fine-focus sealed tube'
_diffrn_radiation_type MoK\a
_diffrn_radiation_wavelength 0.71073
_diffrn_reflns_av_R_equivalents 0.2143
_diffrn_reflns_av_unetI/netI 0.3265
_diffrn_reflns_limit_h_max 34
_diffrn_reflns_limit_h_min -56
_diffrn_reflns_limit_k_max 61
_diffrn_reflns_limit_k_min -60
_diffrn_reflns_limit_l_max 14
_diffrn_reflns_limit_l_min -13
_diffrn_reflns_number 37218
_diffrn_reflns_theta_full 25.242
_diffrn_reflns_theta_max 27.478
_diffrn_reflns_theta_min 2.970
_exptl_absorpt_coefficient_mu 1.434
_exptl_absorpt_correction_T_max 0.944
_exptl_absorpt_correction_T_min 0.770
_exptl_absorpt_correction_type multi-scan
_exptl_absorpt_process_details
;
  [Sheldrick, G.M. (2014). SADABS Bruker AXS Inc., Madison, Wisconsin, USA]
;
_exptl_crystal_colour orange
_exptl_crystal_density_diffrn 1.379
_exptl_crystal_description prism
_exptl_crystal_F_000 9450
_exptl_crystal_size_max 0.210
_exptl_crystal_size_mid 0.050
_exptl_crystal_size_min 0.040
_refine_diff_density_max 0.902
_refine_diff_density_min -0.571
_refine_diff_density_rms 0.119
_refine_ls_extinction_method none
_refine_ls_goodness_of_fit_ref 0.948
_refine_ls_hydrogen_treatment constr
_refine_ls_matrix_type full
_refine_ls_number_parameters 559
_refine_ls_number_reflns 11443
_refine_ls_number_restraints 0
_refine_ls_restrained_S_all 0.948
_refine_ls_R_factor_all 0.2503
_refine_ls_R_factor_gt 0.0856
_refine_ls_shift/su_max 0.001
_refine_ls_shift/su_mean 0.000
_refine_ls_structure_factor_coef Fsqd
_refine_ls_weighting_details 'w=1/[\s^2^(Fo^2^)+(0.0720P)^2^] where P=(Fo^2^+2Fc^2^)/3'
_refine_ls_weighting_scheme calc
_refine_ls_wR_factor_gt 0.1662
_refine_ls_wR_factor_ref 0.2248
_reflns_Friedel_coverage 0.000
_reflns_number_gt 3853
_reflns_number_total 11443
_reflns_threshold_expression >2sigma(I)
_cod_data_source_file c8dt00299a1.cif
_cod_data_source_block PR158
_cod_original_cell_volume 22482(4)
_cod_database_code 7045547

loop_
_space_group_symop_operation_xyz
'x, y, z'
'-y, x-y, z'
'-x+y, -x, z'
'x+2/3, y+1/3, z+1/3'
'-y+2/3, x-y+1/3, z+1/3'
'-x+y+2/3, -x+1/3, z+1/3'
'x+1/3, y+2/3, z+2/3'
'-y+1/3, x-y+2/3, z+2/3'
'-x+y+1/3, -x+2/3, z+2/3'
'-x, -y, -z'
'y, -x+y, -z'
'x-y, x, -z'
'-x+2/3, -y+1/3, -z+1/3'
'y+2/3, -x+y+1/3, -z+1/3'
'x-y+2/3, x+1/3, -z+1/3'
'-x+1/3, -y+2/3, -z+2/3'
'y+1/3, -x+y+2/3, -z+2/3'
'x-y+1/3, x+2/3, -z+2/3'

loop_
_atom_site_label
_atom_site_type_symbol
_atom_site_fract_x
_atom_site_fract_y
_atom_site_fract_z
_atom_site_U_iso_or_equiv
_atom_site_adp_type
_atom_site_occupancy
_atom_site_site_symmetry_order
_atom_site_calc_flag
_atom_site_refinement_flags_posn
_atom_site_refinement_flags_adp
Y1 Y 0.54573(2) 0.09878(2) 0.25630(8) 0.0256(2) Uani 1 1 d . .
O1 O 0.57088(12) 0.15190(12) 0.3379(5) 0.0289(14) Uani 1 1 d . .
O2 O 0.60237(13) 0.11561(13) 0.2943(5) 0.0373(16) Uani 1 1 d . .
N1 N 0.57483(17) 0.13133(18) 0.0800(7) 0.0349(19) Uani 1 1 d . .
S2 S 0.55451(6) 0.09396(6) 0.5682(2) 0.0336(6) Uani 1 1 d . .
S3 S 0.57187(5) 0.03982(5) 0.1908(2) 0.0324(6) Uani 1 1 d . .
C2 C 0.5997(2) 0.1625(2) 0.0862(8) 0.039(2) Uani 1 1 d . .
H2 H 0.605993 0.172361 0.160693 0.046 Uiso 1 1 calc R U
C3 C 0.6168(2) 0.1809(2) -0.0115(9) 0.042(3) Uani 1 1 d . .
H3 H 0.633972 0.202701 -0.003952 0.051 Uiso 1 1 calc R U
C4 C 0.6076(2) 0.1663(2) -0.1176(9) 0.040(3) Uani 1 1 d . .
H4 H 0.618873 0.177835 -0.185402 0.048 Uiso 1 1 calc R U
C5 C 0.5815(2) 0.13413(19) -0.1279(8) 0.032(2) Uani 1 1 d . .
H5 H 0.574663 0.124021 -0.201859 0.038 Uiso 1 1 calc R U
C6 C 0.5661(2) 0.1176(2) -0.0256(8) 0.027(2) Uani 1 1 d . .
C7 C 0.53923(19) 0.0834(2) -0.0310(8) 0.029(2) Uani 1 1 d . .
H7A H 0.548074 0.068531 -0.022662 0.035 Uiso 1 1 calc R U
H7B H 0.528180 0.079152 -0.107316 0.035 Uiso 1 1 calc R U
N8 N 0.51533(16) 0.07716(16) 0.0648(6) 0.0277(17) Uani 1 1 d . .
C9 C 0.4913(2) 0.0415(2) 0.0733(8) 0.035(2) Uani 1 1 d . .
H9A H 0.475917 0.035035 0.007330 0.042 Uiso 1 1 calc R U
H9B H 0.502946 0.029189 0.067568 0.042 Uiso 1 1 calc R U
C10 C 0.47285(19) 0.03320(19) 0.1844(7) 0.023(2) Uani 1 1 d . .
C11 C 0.4399(2) 0.0109(2) 0.1881(8) 0.035(2) Uani 1 1 d . .
H11 H 0.428689 -0.000221 0.119505 0.042 Uiso 1 1 calc R U
C12 C 0.4238(2) 0.0049(2) 0.2914(9) 0.044(3) Uani 1 1 d . .
H12 H 0.401074 -0.009879 0.295065 0.052 Uiso 1 1 calc R U
C13 C 0.4409(2) 0.0209(2) 0.3914(9) 0.040(3) Uani 1 1 d . .
H13 H 0.430347 0.017062 0.464580 0.048 Uiso 1 1 calc R U
C14 C 0.4733(2) 0.04199(19) 0.3807(8) 0.029(2) Uani 1 1 d . .
H14 H 0.484866 0.052695 0.449165 0.035 Uiso 1 1 calc R U
N15 N 0.49016(15) 0.04898(15) 0.2810(6) 0.0241(17) Uani 1 1 d . .
C21 C 0.49814(19) 0.0953(2) 0.0312(7) 0.031(2) Uani 1 1 d . .
H21A H 0.514589 0.118601 0.024099 0.037 Uiso 1 1 calc R U
H21B H 0.488403 0.087657 -0.046720 0.037 Uiso 1 1 calc R U
C22 C 0.47197(19) 0.09223(18) 0.1120(8) 0.026(2) Uani 1 1 d . .
C23 C 0.44028(19) 0.07946(19) 0.0748(7) 0.026(2) Uani 1 1 d . .
H23 H 0.434588 0.071212 -0.002114 0.032 Uiso 1 1 calc R U
C24 C 0.41661(19) 0.07849(19) 0.1481(8) 0.026(2) Uani 1 1 d . .
C25 C 0.42468(19) 0.08961(18) 0.2582(8) 0.030(2) Uani 1 1 d . .
H25 H 0.408130 0.088309 0.308049 0.036 Uiso 1 1 calc R U
C26 C 0.45651(19) 0.10306(18) 0.3026(8) 0.025(2) Uani 1 1 d . .
C27 C 0.4809(2) 0.10453(19) 0.2269(8) 0.024(2) Uani 1 1 d . .
N28 N 0.38442(18) 0.06607(17) 0.1059(7) 0.034(2) Uani 1 1 d . .
O29 O 0.36325(14) 0.06339(15) 0.1738(6) 0.0468(18) Uani 1 1 d . .
O30 O 0.37899(15) 0.05796(16) 0.0009(7) 0.058(2) Uani 1 1 d . .
O31 O 0.51066(12) 0.11634(12) 0.2600(5) 0.0268(14) Uani 1 1 d . .
C32 C 0.4620(2) 0.11321(19) 0.4245(8) 0.030(2) Uani 1 1 d . .
H32 H 0.443049 0.107555 0.468833 0.036 Uiso 1 1 calc R U
C33 C 0.4902(2) 0.12938(19) 0.4821(8) 0.029(2) Uani 1 1 d . .
H33 H 0.509827 0.135722 0.441222 0.035 Uiso 1 1 calc R U
C34 C 0.4918(2) 0.1375(2) 0.6031(8) 0.027(2) Uani 1 1 d . .
N35 N 0.51994(17) 0.15639(17) 0.6566(6) 0.0317(18) Uani 1 1 d . .
C36 C 0.5524(2) 0.1724(2) 0.6004(8) 0.044(3) Uani 1 1 d . .
H36A H 0.569146 0.184902 0.658671 0.066 Uiso 1 1 calc R U
H36B H 0.556498 0.155848 0.566468 0.066 Uiso 1 1 calc R U
H36C H 0.553102 0.187032 0.539001 0.066 Uiso 1 1 calc R U
C37 C 0.5157(2) 0.1612(2) 0.7748(8) 0.033(2) Uani 1 1 d . .
C38 C 0.5400(2) 0.1803(2) 0.8560(9) 0.043(3) Uani 1 1 d . .
H38 H 0.562492 0.191448 0.836868 0.051 Uiso 1 1 calc R U
C39 C 0.5288(3) 0.1817(2) 0.9657(9) 0.046(3) Uani 1 1 d . .
H39 H 0.544147 0.193889 1.024615 0.055 Uiso 1 1 calc R U
C40 C 0.4958(2) 0.1660(2) 0.9927(8) 0.040(2) Uani 1 1 d . .
H40 H 0.488984 0.167819 1.068617 0.048 Uiso 1 1 calc R U
C41 C 0.4731(3) 0.1477(2) 0.9091(9) 0.041(3) Uani 1 1 d . .
H41 H 0.450621 0.137290 0.926895 0.049 Uiso 1 1 calc R U
C42 C 0.4832(2) 0.1447(2) 0.7995(8) 0.035(2) Uani 1 1 d . .
C43 C 0.4645(2) 0.1265(2) 0.6906(8) 0.031(2) Uani 1 1 d . .
C44 C 0.4379(2) 0.1349(2) 0.6614(8) 0.039(2) Uani 1 1 d . .
H44A H 0.421504 0.126780 0.723085 0.059 Uiso 1 1 calc R U
H44B H 0.447707 0.158572 0.655189 0.059 Uiso 1 1 calc R U
H44C H 0.427690 0.124831 0.587226 0.059 Uiso 1 1 calc R U
C45 C 0.4490(2) 0.08855(19) 0.7086(8) 0.041(3) Uani 1 1 d . .
H45A H 0.431233 0.080837 0.764981 0.061 Uiso 1 1 calc R U
H45B H 0.440658 0.077396 0.634186 0.061 Uiso 1 1 calc R U
H45C H 0.465704 0.083948 0.737780 0.061 Uiso 1 1 calc R U
O51 O 0.54400(13) 0.08458(13) 0.4475(5) 0.0337(15) Uani 1 1 d . .
O52 O 0.52916(14) 0.09134(15) 0.6419(6) 0.0462(18) Uani 1 1 d . .
O53 O 0.58531(13) 0.12289(13) 0.5796(5) 0.0385(16) Uani 1 1 d . .
C54 C 0.5614(2) 0.0615(2) 0.6128(9) 0.039(2) Uani 1 1 d . .
F55 F 0.53525(14) 0.03265(13) 0.6045(5) 0.0587(17) Uani 1 1 d . .
F56 F 0.58501(13) 0.06088(13) 0.5526(5) 0.0582(17) Uani 1 1 d . .
F57 F 0.57090(15) 0.06567(14) 0.7262(5) 0.0680(18) Uani 1 1 d . .
O61 O 0.55332(13) 0.05653(13) 0.2009(5) 0.0320(15) Uani 1 1 d . .
O62 O 0.60161(13) 0.05592(15) 0.2552(6) 0.0471(18) Uani 1 1 d . .
O63 O 0.57322(14) 0.02937(15) 0.0754(6) 0.0500(19) Uani 1 1 d . .
C64 C 0.5470(3) 0.0019(3) 0.2708(10) 0.054(3) Uani 1 1 d . .
F65 F 0.51783(14) -0.01522(13) 0.2162(5) 0.0680(19) Uani 1 1 d . .
F66 F 0.54075(15) 0.00742(14) 0.3769(5) 0.075(2) Uani 1 1 d . .
F67 F 0.56035(19) -0.01603(15) 0.2713(7) 0.105(3) Uani 1 1 d . .
Cl11 Cl 0.65922(10) 0.03849(9) 0.1666(3) 0.0969(12) Uani 1 1 d . .
Cl12 Cl 0.64339(8) 0.02201(8) -0.0751(3) 0.0808(10) Uani 1 1 d . .
C201 C 0.6652(3) 0.0214(3) 0.0442(11) 0.103(5) Uani 1 1 d . .
H20A H 0.658969 -0.001450 0.061479 0.123 Uiso 1 1 calc R U
H20B H 0.688658 0.033179 0.024560 0.123 Uiso 1 1 calc R U

loop_
_atom_site_aniso_label
_atom_site_aniso_U_11
_atom_site_aniso_U_22
_atom_site_aniso_U_33
_atom_site_aniso_U_23
_atom_site_aniso_U_13
_atom_site_aniso_U_12
Y1 0.0243(5) 0.0323(5) 0.0210(5) -0.0046(4) -0.0030(4) 0.0147(4)
O1 0.024(3) 0.039(4) 0.022(4) -0.008(3) -0.004(3) 0.015(3)
O2 0.032(3) 0.049(4) 0.038(4) -0.009(3) -0.005(3) 0.025(3)
N1 0.037(5) 0.046(5) 0.024(5) -0.008(4) -0.001(4) 0.023(4)
S2 0.0376(14) 0.0403(15) 0.0253(15) -0.0013(12) -0.0056(12) 0.0213(12)
S3 0.0335(14) 0.0348(14) 0.0306(15) -0.0045(12) 0.0009(12) 0.0183(12)
C2 0.033(5) 0.044(6) 0.025(6) -0.011(5) 0.002(5) 0.009(5)
C3 0.030(5) 0.045(6) 0.035(7) -0.005(5) 0.009(5) 0.007(5)
C4 0.034(6) 0.048(6) 0.038(7) 0.013(5) 0.012(5) 0.020(5)
C5 0.034(5) 0.026(5) 0.040(7) -0.003(5) -0.001(5) 0.019(5)
C6 0.028(5) 0.040(6) 0.017(5) 0.003(4) 0.003(4) 0.020(5)
C7 0.026(5) 0.040(5) 0.022(6) 0.004(4) 0.006(4) 0.016(4)
N8 0.033(4) 0.035(4) 0.022(5) -0.004(3) -0.004(3) 0.021(4)
C9 0.036(5) 0.042(6) 0.030(6) -0.010(5) -0.003(5) 0.023(5)
C10 0.025(5) 0.033(5) 0.016(5) 0.001(4) 0.005(4) 0.018(4)
C11 0.037(6) 0.037(6) 0.027(6) 0.005(5) -0.004(5) 0.015(5)
C12 0.032(6) 0.054(7) 0.045(7) 0.013(6) 0.001(5) 0.022(5)
C13 0.040(6) 0.046(6) 0.037(7) 0.012(5) 0.000(5) 0.023(5)
C14 0.027(5) 0.029(5) 0.033(6) 0.005(4) 0.000(4) 0.014(4)
N15 0.029(4) 0.024(4) 0.024(5) -0.003(3) -0.001(4) 0.017(3)
C21 0.027(5) 0.050(6) 0.021(5) -0.005(4) -0.001(4) 0.022(5)
C22 0.030(5) 0.019(5) 0.024(6) 0.004(4) -0.001(4) 0.009(4)
C23 0.032(5) 0.038(5) 0.011(5) 0.002(4) -0.003(4) 0.020(4)
C24 0.020(5) 0.027(5) 0.035(6) -0.008(4) -0.007(4) 0.014(4)
C25 0.019(5) 0.023(5) 0.047(7) -0.014(5) -0.010(4) 0.009(4)
C26 0.028(5) 0.019(4) 0.032(6) -0.001(4) -0.005(4) 0.016(4)
C27 0.031(5) 0.029(5) 0.023(6) 0.001(4) -0.003(4) 0.023(4)
N28 0.029(5) 0.033(5) 0.040(6) -0.013(4) -0.015(4) 0.016(4)
O29 0.026(4) 0.068(5) 0.045(5) 0.009(4) 0.001(3) 0.023(4)
O30 0.049(4) 0.076(5) 0.057(6) -0.036(4) -0.026(4) 0.038(4)
O31 0.025(3) 0.036(3) 0.021(4) -0.007(3) -0.008(3) 0.017(3)
C32 0.028(5) 0.028(5) 0.032(6) 0.002(4) 0.004(4) 0.011(4)
C33 0.035(5) 0.029(5) 0.028(6) 0.001(4) 0.001(5) 0.020(4)
C34 0.029(5) 0.036(5) 0.021(5) -0.006(4) -0.009(4) 0.021(4)
N35 0.039(5) 0.041(5) 0.024(5) -0.002(4) 0.001(4) 0.027(4)
C36 0.038(6) 0.053(6) 0.036(7) -0.012(5) 0.005(5) 0.020(5)
C37 0.048(6) 0.034(5) 0.025(6) -0.006(5) -0.001(5) 0.026(5)
C38 0.060(7) 0.055(7) 0.033(7) -0.016(5) -0.016(6) 0.044(6)
C39 0.064(8) 0.045(6) 0.042(8) -0.017(5) -0.016(6) 0.037(6)
C40 0.067(7) 0.045(6) 0.018(6) -0.003(5) 0.001(5) 0.036(6)
C41 0.067(7) 0.037(6) 0.035(7) 0.007(5) 0.014(6) 0.039(6)
C42 0.053(7) 0.037(6) 0.027(6) 0.000(5) 0.000(5) 0.032(5)
C43 0.034(5) 0.042(6) 0.026(6) -0.002(5) -0.007(4) 0.026(5)
C44 0.059(6) 0.048(6) 0.024(6) 0.000(5) 0.015(5) 0.037(5)
C45 0.050(6) 0.036(6) 0.041(7) -0.002(5) -0.014(5) 0.025(5)
O51 0.039(4) 0.039(4) 0.020(4) -0.001(3) -0.009(3) 0.017(3)
O52 0.040(4) 0.057(4) 0.046(5) 0.003(4) 0.003(3) 0.028(3)
O53 0.038(4) 0.040(4) 0.030(4) -0.004(3) -0.007(3) 0.014(3)
C54 0.040(6) 0.041(6) 0.038(7) -0.001(5) -0.003(5) 0.022(5)
F55 0.068(4) 0.041(3) 0.064(5) 0.003(3) 0.003(3) 0.025(3)
F56 0.063(4) 0.078(4) 0.055(4) 0.000(3) 0.008(3) 0.051(3)
F57 0.114(5) 0.072(4) 0.038(4) -0.006(3) -0.026(4) 0.062(4)
O61 0.037(3) 0.034(3) 0.033(4) -0.013(3) -0.008(3) 0.023(3)
O62 0.031(4) 0.055(4) 0.055(5) -0.014(4) -0.016(3) 0.021(3)
O63 0.046(4) 0.055(4) 0.041(5) -0.014(4) 0.004(4) 0.019(4)
C64 0.076(9) 0.043(7) 0.046(8) 0.006(6) 0.008(7) 0.032(7)
F65 0.066(4) 0.056(4) 0.039(4) -0.010(3) -0.002(3) -0.001(3)
F66 0.095(5) 0.064(4) 0.030(4) 0.000(3) 0.012(4) 0.012(4)
F67 0.148(7) 0.058(4) 0.133(8) 0.012(5) -0.007(6) 0.070(5)
Cl11 0.171(4) 0.113(3) 0.058(2) 0.001(2) 0.013(2) 0.110(3)
Cl12 0.081(2) 0.106(3) 0.066(2) -0.007(2) -0.0236(19) 0.055(2)
C201 0.151(13) 0.133(12) 0.076(11) -0.048(10) -0.051(10) 0.110(11)

loop_
_atom_type_symbol
_atom_type_description
_atom_type_scat_dispersion_real
_atom_type_scat_dispersion_imag
_atom_type_scat_source
C C 0.0033 0.0016 'International Tables Vol C Tables 4.2.6.8 and 6.1.1.4'
H H 0.0000 0.0000 'International Tables Vol C Tables 4.2.6.8 and 6.1.1.4'
N N 0.0061 0.0033 'International Tables Vol C Tables 4.2.6.8 and 6.1.1.4'
O O 0.0106 0.0060 'International Tables Vol C Tables 4.2.6.8 and 6.1.1.4'
Y Y -2.7962 3.5667 'International Tables Vol C Tables 4.2.6.8 and 6.1.1.4'
S S 0.1246 0.1234 'International Tables Vol C Tables 4.2.6.8 and 6.1.1.4'
Cl Cl 0.1484 0.1585 'International Tables Vol C Tables 4.2.6.8 and 6.1.1.4'
F F 0.0171 0.0103 'International Tables Vol C Tables 4.2.6.8 and 6.1.1.4'

loop_
_geom_angle_atom_site_label_1
_geom_angle_atom_site_label_2
_geom_angle_atom_site_label_3
_geom_angle
O31 Y1 O51 99.8(2)
O31 Y1 O61 144.43(19)
O51 Y1 O61 90.4(2)
O31 Y1 O1 70.42(18)
O51 Y1 O1 81.91(19)
O61 Y1 O1 145.10(18)
O31 Y1 O2 142.46(19)
O51 Y1 O2 78.2(2)
O61 Y1 O2 72.90(18)
O1 Y1 O2 72.21(18)
O31 Y1 N1 94.0(2)
O51 Y1 N1 152.4(2)
O61 Y1 N1 92.1(2)
O1 Y1 N1 80.5(2)
O2 Y1 N1 76.3(2)
O31 Y1 N15 73.69(19)
O51 Y1 N15 75.5(2)
O61 Y1 N15 76.14(19)
O1 Y1 N15 133.1(2)
O2 Y1 N15 138.8(2)
N1 Y1 N15 131.6(2)
O31 Y1 N8 77.6(2)
O51 Y1 N8 141.3(2)
O61 Y1 N8 73.4(2)
O1 Y1 N8 130.6(2)
O2 Y1 N8 126.7(2)
N1 Y1 N8 65.0(2)
N15 Y1 N8 66.7(2)
C6 N1 C2 117.8(8)
C6 N1 Y1 119.4(6)
C2 N1 Y1 122.8(6)
O52 S2 O53 116.3(4)
O52 S2 O51 113.0(4)
O53 S2 O51 114.2(4)
O52 S2 C54 105.3(4)
O53 S2 C54 105.1(4)
O51 S2 C54 100.9(4)
O63 S3 O62 117.5(4)
O63 S3 O61 114.1(4)
O62 S3 O61 111.9(3)
O63 S3 C64 104.1(5)
O62 S3 C64 104.2(5)
O61 S3 C64 103.1(4)
N1 C2 C3 123.6(9)
N1 C2 H2 118.2
C3 C2 H2 118.2
C4 C3 C2 117.4(9)
C4 C3 H3 121.3
C2 C3 H3 121.3
C3 C4 C5 120.8(9)
C3 C4 H4 119.6
C5 C4 H4 119.6
C6 C5 C4 117.8(9)
C6 C5 H5 121.1
C4 C5 H5 121.1
N1 C6 C5 122.6(8)
N1 C6 C7 117.2(8)
C5 C6 C7 120.1(8)
C6 C7 N8 109.7(7)
C6 C7 H7A 109.7
N8 C7 H7A 109.7
C6 C7 H7B 109.7
N8 C7 H7B 109.7
H7A C7 H7B 108.2
C9 N8 C7 110.2(6)
C9 N8 C21 109.8(6)
C7 N8 C21 105.9(6)
C9 N8 Y1 110.9(5)
C7 N8 Y1 109.5(5)
C21 N8 Y1 110.6(5)
C10 C9 N8 111.9(7)
C10 C9 H9A 109.2
N8 C9 H9A 109.2
C10 C9 H9B 109.2
N8 C9 H9B 109.2
H9A C9 H9B 107.9
N15 C10 C11 122.5(8)
N15 C10 C9 116.1(7)
C11 C10 C9 121.4(8)
C12 C11 C10 119.2(9)
C12 C11 H11 120.4
C10 C11 H11 120.4
C11 C12 C13 119.4(9)
C11 C12 H12 120.3
C13 C12 H12 120.3
C14 C13 C12 117.7(10)
C14 C13 H13 121.1
C12 C13 H13 121.1
N15 C14 C13 125.2(9)
N15 C14 H14 117.4
C13 C14 H14 117.4
C14 N15 C10 116.0(7)
C14 N15 Y1 122.8(6)
C10 N15 Y1 119.0(5)
C22 C21 N8 116.6(7)
C22 C21 H21A 108.1
N8 C21 H21A 108.1
C22 C21 H21B 108.1
N8 C21 H21B 108.1
H21A C21 H21B 107.3
C23 C22 C27 120.3(8)
C23 C22 C21 121.4(8)
C27 C22 C21 118.2(7)
C22 C23 C24 121.0(8)
C22 C23 H23 119.5
C24 C23 H23 119.5
C25 C24 C23 119.3(8)
C25 C24 N28 121.2(8)
C23 C24 N28 119.5(8)
C24 C25 C26 123.2(8)
C24 C25 H25 118.4
C26 C25 H25 118.4
C25 C26 C27 117.6(8)
C25 C26 C32 118.1(8)
C27 C26 C32 124.2(7)
O31 C27 C22 119.3(7)
O31 C27 C26 122.0(8)
C22 C27 C26 118.7(7)
O29 N28 O30 123.2(7)
O29 N28 C24 118.8(8)
O30 N28 C24 118.0(8)
C27 O31 Y1 134.5(5)
C33 C32 C26 128.8(8)
C33 C32 H32 115.6
C26 C32 H32 115.6
C32 C33 C34 122.6(8)
C32 C33 H33 118.7
C34 C33 H33 118.7
N35 C34 C33 122.1(8)
N35 C34 C43 109.0(7)
C33 C34 C43 128.9(8)
C34 N35 C37 112.2(7)
C34 N35 C36 125.5(8)
C37 N35 C36 122.2(8)
N35 C36 H36A 109.5
N35 C36 H36B 109.5
H36A C36 H36B 109.5
N35 C36 H36C 109.5
H36A C36 H36C 109.5
H36B C36 H36C 109.5
C42 C37 C38 124.0(9)
C42 C37 N35 108.6(8)
C38 C37 N35 127.3(9)
C39 C38 C37 115.1(9)
C39 C38 H38 122.5
C37 C38 H38 122.5
C38 C39 C40 122.3(10)
C38 C39 H39 118.8
C40 C39 H39 118.8
C41 C40 C39 119.9(9)
C41 C40 H40 120.1
C39 C40 H40 120.1
C40 C41 C42 119.9(9)
C40 C41 H41 120.0
C42 C41 H41 120.0
C37 C42 C41 118.7(9)
C37 C42 C43 109.0(8)
C41 C42 C43 132.2(9)
C34 C43 C42 101.0(7)
C34 C43 C44 116.0(7)
C42 C43 C44 110.7(7)
C34 C43 C45 108.0(7)
C42 C43 C45 110.1(7)
C44 C43 C45 110.6(7)
C43 C44 H44A 109.5
C43 C44 H44B 109.5
H44A C44 H44B 109.5
C43 C44 H44C 109.5
H44A C44 H44C 109.5
H44B C44 H44C 109.5
C43 C45 H45A 109.5
C43 C45 H45B 109.5
H45A C45 H45B 109.5
C43 C45 H45C 109.5
H45A C45 H45C 109.5
H45B C45 H45C 109.5
S2 O51 Y1 149.6(3)
F55 C54 F56 108.0(8)
F55 C54 F57 107.1(8)
F56 C54 F57 106.4(8)
F55 C54 S2 112.8(7)
F56 C54 S2 112.7(7)
F57 C54 S2 109.5(6)
S3 O61 Y1 154.1(3)
F67 C64 F66 111.2(10)
F67 C64 F65 107.2(9)
F66 C64 F65 106.5(9)
F67 C64 S3 111.2(8)
F66 C64 S3 111.7(7)
F65 C64 S3 108.7(8)
Cl11 C201 Cl12 113.4(7)
Cl11 C201 H20A 108.9
Cl12 C201 H20A 108.9
Cl11 C201 H20B 108.9
Cl12 C201 H20B 108.9
H20A C201 H20B 107.7

loop_
_geom_bond_atom_site_label_1
_geom_bond_atom_site_label_2
_geom_bond_distance
Y1 O31 2.206(5)
Y1 O51 2.289(6)
Y1 O61 2.300(5)
Y1 O1 2.380(5)
Y1 O2 2.434(5)
Y1 N1 2.505(8)
Y1 N15 2.531(6)
Y1 N8 2.550(7)
N1 C6 1.342(10)
N1 C2 1.359(10)
S2 O52 1.427(6)
S2 O53 1.428(6)
S2 O51 1.466(6)
S2 C54 1.807(9)
S3 O63 1.429(6)
S3 O62 1.431(6)
S3 O61 1.456(5)
S3 C64 1.832(11)
C2 C3 1.405(12)
C2 H2 0.9500
C3 C4 1.363(12)
C3 H3 0.9500
C4 C5 1.410(11)
C4 H4 0.9500
C5 C6 1.401(11)
C5 H5 0.9500
C6 C7 1.484(11)
C7 N8 1.501(10)
C7 H7A 0.9900
C7 H7B 0.9900
N8 C9 1.498(10)
N8 C21 1.504(9)
C9 C10 1.486(11)
C9 H9A 0.9900
C9 H9B 0.9900
C10 N15 1.362(10)
C10 C11 1.384(11)
C11 C12 1.364(12)
C11 H11 0.9500
C12 C13 1.393(13)
C12 H12 0.9500
C13 C14 1.357(11)
C13 H13 0.9500
C14 N15 1.342(10)
C14 H14 0.9500
C21 C22 1.500(11)
C21 H21A 0.9900
C21 H21B 0.9900
C22 C23 1.380(10)
C22 C27 1.421(11)
C23 C24 1.388(11)
C23 H23 0.9500
C24 C25 1.351(11)
C24 N28 1.422(10)
C25 C26 1.411(10)
C25 H25 0.9500
C26 C27 1.423(11)
C26 C32 1.462(11)
C27 O31 1.290(9)
N28 O29 1.229(9)
N28 O30 1.254(9)
C32 C33 1.338(11)
C32 H32 0.9500
C33 C34 1.437(11)
C33 H33 0.9500
C34 N35 1.329(10)
C34 C43 1.515(11)
N35 C37 1.409(11)
N35 C36 1.485(10)
C36 H36A 0.9800
C36 H36B 0.9800
C36 H36C 0.9800
C37 C42 1.367(12)
C37 C38 1.409(12)
C38 C39 1.384(13)
C38 H38 0.9500
C39 C40 1.393(12)
C39 H39 0.9500
C40 C41 1.380(12)
C40 H40 0.9500
C41 C42 1.381(12)
C41 H41 0.9500
C42 C43 1.528(12)
C43 C44 1.539(11)
C43 C45 1.585(11)
C44 H44A 0.9800
C44 H44B 0.9800
C44 H44C 0.9800
C45 H45A 0.9800
C45 H45B 0.9800
C45 H45C 0.9800
C54 F55 1.314(10)
C54 F56 1.329(10)
C54 F57 1.361(11)
C64 F67 1.294(11)
C64 F66 1.312(12)
C64 F65 1.360(12)
Cl11 C201 1.720(12)
Cl12 C201 1.729(12)
C201 H20A 0.9900
C201 H20B 0.9900

loop_
_geom_torsion_atom_site_label_1
_geom_torsion_atom_site_label_2
_geom_torsion_atom_site_label_3
_geom_torsion_atom_site_label_4
_geom_torsion
C6 N1 C2 C3 -0.2(13)
Y1 N1 C2 C3 178.7(7)
N1 C2 C3 C4 -0.4(14)
C2 C3 C4 C5 1.4(14)
C3 C4 C5 C6 -1.7(13)
C2 N1 C6 C5 -0.2(12)
Y1 N1 C6 C5 -179.1(6)
C2 N1 C6 C7 179.0(7)
Y1 N1 C6 C7 0.1(10)
C4 C5 C6 N1 1.1(12)
C4 C5 C6 C7 -178.0(7)
N1 C6 C7 N8 32.9(10)
C5 C6 C7 N8 -147.9(7)
C6 C7 N8 C9 -170.2(7)
C6 C7 N8 C21 71.2(8)
C6 C7 N8 Y1 -48.0(7)
C7 N8 C9 C10 165.0(7)
C21 N8 C9 C10 -78.8(8)
Y1 N8 C9 C10 43.7(8)
N8 C9 C10 N15 -39.7(10)
N8 C9 C10 C11 139.8(8)
N15 C10 C11 C12 2.0(13)
C9 C10 C11 C12 -177.5(8)
C10 C11 C12 C13 -1.7(13)
C11 C12 C13 C14 0.6(13)
C12 C13 C14 N15 0.3(13)
C13 C14 N15 C10 -0.1(12)
C13 C14 N15 Y1 162.7(6)
C11 C10 N15 C14 -1.0(11)
C9 C10 N15 C14 178.4(7)
C11 C10 N15 Y1 -164.6(6)
C9 C10 N15 Y1 14.9(9)
C9 N8 C21 C22 59.5(9)
C7 N8 C21 C22 178.3(7)
Y1 N8 C21 C22 -63.2(8)
N8 C21 C22 C23 -119.9(8)
N8 C21 C22 C27 63.5(10)
C27 C22 C23 C24 0.3(12)
C21 C22 C23 C24 -176.2(8)
C22 C23 C24 C25 -1.4(12)
C22 C23 C24 N28 178.1(7)
C23 C24 C25 C26 1.5(13)
N28 C24 C25 C26 -178.0(7)
C24 C25 C26 C27 -0.5(12)
C24 C25 C26 C32 -177.9(8)
C23 C22 C27 O31 179.9(7)
C21 C22 C27 O31 -3.5(11)
C23 C22 C27 C26 0.7(11)
C21 C22 C27 C26 177.3(7)
C25 C26 C27 O31 -179.8(7)
C32 C26 C27 O31 -2.7(12)
C25 C26 C27 C22 -0.6(11)
C32 C26 C27 C22 176.6(7)
C25 C24 N28 O29 -5.2(12)
C23 C24 N28 O29 175.3(8)
C25 C24 N28 O30 175.8(8)
C23 C24 N28 O30 -3.7(12)
C22 C27 O31 Y1 -51.2(11)
C26 C27 O31 Y1 128.0(7)
C25 C26 C32 C33 -172.5(8)
C27 C26 C32 C33 10.4(14)
C26 C32 C33 C34 -179.5(8)
C32 C33 C34 N35 -173.1(8)
C32 C33 C34 C43 9.1(13)
C33 C34 N35 C37 179.9(7)
C43 C34 N35 C37 -2.0(9)
C33 C34 N35 C36 2.8(12)
C43 C34 N35 C36 -179.1(7)
C34 N35 C37 C42 -0.3(10)
C36 N35 C37 C42 176.9(7)
C34 N35 C37 C38 -178.2(8)
C36 N35 C37 C38 -1.0(13)
C42 C37 C38 C39 -0.3(13)
N35 C37 C38 C39 177.3(8)
C37 C38 C39 C40 -1.5(14)
C38 C39 C40 C41 1.1(14)
C39 C40 C41 C42 1.1(13)
C38 C37 C42 C41 2.4(13)
N35 C37 C42 C41 -175.6(7)
C38 C37 C42 C43 -179.6(8)
N35 C37 C42 C43 2.4(9)
C40 C41 C42 C37 -2.8(13)
C40 C41 C42 C43 179.8(8)
N35 C34 C43 C42 3.1(8)
C33 C34 C43 C42 -178.9(8)
N35 C34 C43 C44 122.9(8)
C33 C34 C43 C44 -59.2(11)
N35 C34 C43 C45 -112.4(7)
C33 C34 C43 C45 65.6(11)
C37 C42 C43 C34 -3.3(9)
C41 C42 C43 C34 174.3(9)
C37 C42 C43 C44 -126.7(8)
C41 C42 C43 C44 50.8(13)
C37 C42 C43 C45 110.7(8)
C41 C42 C43 C45 -71.8(12)
O52 S2 O51 Y1 110.5(7)
O53 S2 O51 Y1 -25.5(8)
C54 S2 O51 Y1 -137.6(7)
O52 S2 C54 F55 58.3(8)
O53 S2 C54 F55 -178.4(7)
O51 S2 C54 F55 -59.5(8)
O52 S2 C54 F56 -179.1(7)
O53 S2 C54 F56 -55.8(8)
O51 S2 C54 F56 63.1(7)
O52 S2 C54 F57 -60.9(7)
O53 S2 C54 F57 62.4(8)
O51 S2 C54 F57 -178.7(6)
O63 S3 O61 Y1 -128.3(8)
O62 S3 O61 Y1 8.1(10)
C64 S3 O61 Y1 119.5(9)
O63 S3 C64 F67 61.2(9)
O62 S3 C64 F67 -62.5(9)
O61 S3 C64 F67 -179.4(8)
O63 S3 C64 F66 -173.9(8)
O62 S3 C64 F66 62.4(9)
O61 S3 C64 F66 -54.6(9)
O63 S3 C64 F65 -56.6(8)
O62 S3 C64 F65 179.7(7)
O61 S3 C64 F65 62.7(8)
